data_4315221
loop_
_publ_author_name
'Sumit Saha'
'Lei Zhu'
'Burjor Captain'

_publ_section_title
;
 Synthesis and Structural Characterization of Bimetallic Iron-Nickel
 Carbido Cluster Complexes
;
_journal_name_full 'Inorganic Chemistry'
_journal_page_first 3465
_journal_page_last 3472
_journal_paper_doi 10.1021/ic100057x
_journal_volume 49
_journal_year 2010
_chemical_formula_sum 'C17 Fe5 Ni O16'
_chemical_formula_weight 798.13
_chemical_name_systematic
; 
 ? 
;
_space_group_IT_number 2
_symmetry_cell_setting triclinic
_symmetry_space_group_name_Hall '-P 1'
_symmetry_space_group_name_H-M 'P -1'
_atom_sites_solution_hydrogens none
_atom_sites_solution_primary direct
_atom_sites_solution_secondary difmap
_audit_creation_method SHELXL-97
_cell_angle_alpha 85.3810(10)
_cell_angle_beta 83.6730(10)
_cell_angle_gamma 63.2230(10)
_cell_formula_units_Z 2
_cell_length_a 9.0290(5)
_cell_length_b 9.5672(5)
_cell_length_c 15.5994(8)
_cell_measurement_reflns_used 4109
_cell_measurement_temperature 296(2)
_cell_measurement_theta_max 27.81
_cell_measurement_theta_min 2.39
_cell_volume 1194.96(11)
_computing_cell_refinement 'SAINT+  V7.46A (Bruker, 2007)'
_computing_data_collection 'APEX2 v2.2-0 (Bruker, 2007)'
_computing_data_reduction 'SAINT+  V7.46A (Bruker, 2007)'
_computing_molecular_graphics 'XSHELL v4.02 (Bruker, 2000)'
_computing_publication_material 'XCIF v6.12 (Bruker, 2001)'
_computing_structure_refinement 'SHELXL-97 (Sheldrick, 2008)'
_computing_structure_solution 'SHELXS-97 (Sheldrick, 2008)'
_diffrn_ambient_temperature 296(2)
_diffrn_measured_fraction_theta_full 0.993
_diffrn_measured_fraction_theta_max 0.993
_diffrn_measurement_device_type 'Bruker SMART APEX2 CCD diffractometer'
_diffrn_measurement_method 'omega scans'
_diffrn_radiation_monochromator graphite
_diffrn_radiation_source 'fine-focus sealed tube'
_diffrn_radiation_type MoK\a
_diffrn_radiation_wavelength 0.71073
_diffrn_reflns_av_R_equivalents 0.0206
_diffrn_reflns_av_sigmaI/netI 0.0307
_diffrn_reflns_limit_h_max 12
_diffrn_reflns_limit_h_min -12
_diffrn_reflns_limit_k_max 12
_diffrn_reflns_limit_k_min -13
_diffrn_reflns_limit_l_max 21
_diffrn_reflns_limit_l_min -21
_diffrn_reflns_number 13204
_diffrn_reflns_theta_full 29.00
_diffrn_reflns_theta_max 29.00
_diffrn_reflns_theta_min 1.31
_exptl_absorpt_coefficient_mu 3.805
_exptl_absorpt_correction_T_max 0.9278
_exptl_absorpt_correction_T_min 0.4882
_exptl_absorpt_correction_type multi-scan
_exptl_absorpt_process_details '(SADABS 2007/4 Bruker)'
_exptl_crystal_colour Black
_exptl_crystal_density_diffrn 2.218
_exptl_crystal_density_method 'not measured'
_exptl_crystal_description Sliver
_exptl_crystal_F_000 776
_exptl_crystal_size_max 0.22
_exptl_crystal_size_mid 0.14
_exptl_crystal_size_min 0.02
_refine_diff_density_max 0.617
_refine_diff_density_min -1.119
_refine_diff_density_rms 0.095
_refine_ls_extinction_method none
_refine_ls_goodness_of_fit_ref 1.038
_refine_ls_hydrogen_treatment none
_refine_ls_matrix_type full
_refine_ls_number_parameters 352
_refine_ls_number_reflns 6307
_refine_ls_number_restraints 0
_refine_ls_restrained_S_all 1.038
_refine_ls_R_factor_all 0.0555
_refine_ls_R_factor_gt 0.0380
_refine_ls_shift/su_max 0.000
_refine_ls_shift/su_mean 0.000
_refine_ls_structure_factor_coef Fsqd
_refine_ls_weighting_details 'calc w=1/[\s^2^(Fo^2^)+(0.0582P)^2^+0.9745P] where P=(Fo^2^+2Fc^2^)/3'
_refine_ls_weighting_scheme calc
_refine_ls_wR_factor_gt 0.1091
_refine_ls_wR_factor_ref 0.1192
_reflns_number_gt 4679
_reflns_number_total 6307
_reflns_threshold_expression >2sigma(I)
_cod_data_source_file ic100057x_si_001_2.cif
_cod_data_source_block collect_0m_Compound4
_cod_depositor_comments
;
The following automatic conversions were performed:

'_symmetry_cell_setting' value 'Triclinic' changed to 'triclinic'
according to the built-in table from CIF Core dictionary named
'cif_core.dic' version 2.4.1 from
2010-06-29.

'_exptl_absorpt_correction_type' value 'Multi-scan'
changed to 'multi-scan' according to the built-in table from CIF Core
dictionary named 'cif_core.dic' version 2.4.1 from 2010-06-29.

Automatic conversion script
Id: cif_fix_values 1646 2011-03-28 12:23:43Z adriana 
;
_cod_database_code 4315221

loop_
_symmetry_equiv_pos_as_xyz
'x, y, z'
'-x, -y, -z'

loop_
_atom_site_label
_atom_site_type_symbol
_atom_site_fract_x
_atom_site_fract_y
_atom_site_fract_z
_atom_site_U_iso_or_equiv
_atom_site_adp_type
_atom_site_occupancy
_atom_site_symmetry_multiplicity
_atom_site_calc_flag
_atom_site_refinement_flags
_atom_site_disorder_assembly
_atom_site_disorder_group
Ni1 Ni 0.26514(7) 0.77824(7) 0.34798(3) 0.04961(15) Uani 1 1 d . . .
Fe1 Fe 0.05977(6) 0.75168(6) 0.15998(3) 0.03699(13) Uani 1 1 d . . .
Fe2 Fe -0.00145(6) 0.97583(6) 0.26855(3) 0.03821(13) Uani 1 1 d . . .
Fe3 Fe 0.30978(6) 0.82237(6) 0.18843(3) 0.03912(13) Uani 1 1 d . . .
Fe4 Fe 0.31235(6) 0.54720(6) 0.24413(4) 0.03977(13) Uani 1 1 d . . .
Fe5 Fe 0.02095(6) 0.69870(6) 0.33406(3) 0.03865(13) Uani 1 1 d . . .
O10 O 0.4009(7) 0.7761(6) 0.5092(3) 0.1100(16) Uani 1 1 d . . .
O11 O -0.2902(4) 0.9253(5) 0.1224(2) 0.0753(10) Uani 1 1 d . . .
O12 O 0.0947(6) 0.4685(4) 0.0811(3) 0.0896(12) Uani 1 1 d . . .
O13 O 0.1717(4) 0.8563(4) -0.00510(19) 0.0680(9) Uani 1 1 d . . .
O21 O 0.0209(5) 1.1284(5) 0.4186(2) 0.0853(12) Uani 1 1 d . . .
O22 O -0.0520(6) 1.2476(4) 0.1530(3) 0.0901(12) Uani 1 1 d . . .
O23 O -0.3645(4) 1.1209(4) 0.2913(3) 0.0844(12) Uani 1 1 d . . .
O31 O 0.3162(6) 1.0938(5) 0.0890(3) 0.1006(14) Uani 1 1 d . . .
O32 O 0.6257(5) 0.6373(5) 0.0902(3) 0.0957(13) Uani 1 1 d . . .
O33 O 0.5231(5) 0.8742(5) 0.2964(2) 0.0847(11) Uani 1 1 d . . .
O41 O 0.5177(6) 0.3723(6) 0.0947(3) 0.1130(16) Uani 1 1 d . . .
O42 O 0.2497(5) 0.2762(4) 0.2934(3) 0.0877(12) Uani 1 1 d . . .
O43 O 0.5910(4) 0.4400(4) 0.3525(3) 0.0850(12) Uani 1 1 d . . .
O51 O -0.1463(5) 0.5220(5) 0.2829(3) 0.0898(12) Uani 1 1 d . . .
O52 O -0.2687(5) 0.8779(5) 0.4516(2) 0.0820(11) Uani 1 1 d . . .
O53 O 0.1766(5) 0.5132(5) 0.4859(2) 0.0828(11) Uani 1 1 d . . .
C1 C 0.1589(4) 0.7628(4) 0.2573(2) 0.0328(6) Uani 1 1 d . . .
C10 C 0.3446(7) 0.7773(6) 0.4480(3) 0.0648(12) Uani 1 1 d . . .
C11 C -0.1544(5) 0.8611(5) 0.1382(3) 0.0491(9) Uani 1 1 d . . .
C12 C 0.0841(6) 0.5752(5) 0.1136(3) 0.0582(11) Uani 1 1 d . . .
C13 C 0.1420(5) 0.8175(5) 0.0632(3) 0.0486(9) Uani 1 1 d . . .
C21 C 0.0245(6) 1.0598(5) 0.3623(3) 0.0559(10) Uani 1 1 d . . .
C22 C -0.0247(6) 1.1384(5) 0.1966(3) 0.0575(11) Uani 1 1 d . . .
C23 C -0.2223(5) 1.0593(5) 0.2840(3) 0.0555(10) Uani 1 1 d . . .
C31 C 0.3071(6) 0.9928(5) 0.1286(3) 0.0625(12) Uani 1 1 d . . .
C32 C 0.5000(6) 0.7050(6) 0.1274(3) 0.0586(11) Uani 1 1 d . . .
C33 C 0.4226(5) 0.8468(5) 0.2746(3) 0.0498(9) Uani 1 1 d . . .
C41 C 0.4401(6) 0.4433(6) 0.1517(3) 0.0677(13) Uani 1 1 d . . .
C42 C 0.2694(5) 0.3845(5) 0.2754(3) 0.0558(10) Uani 1 1 d . . .
C43 C 0.4782(5) 0.4905(5) 0.3139(3) 0.0565(11) Uani 1 1 d . . .
C51 C -0.0797(5) 0.5907(5) 0.3002(3) 0.0556(10) Uani 1 1 d . . .
C52 C -0.1586(6) 0.8150(5) 0.4039(3) 0.0545(10) Uani 1 1 d . . .
C53 C 0.1202(5) 0.5867(5) 0.4267(3) 0.0557(10) Uani 1 1 d . . .

loop_
_atom_site_aniso_label
_atom_site_aniso_U_11
_atom_site_aniso_U_22
_atom_site_aniso_U_33
_atom_site_aniso_U_23
_atom_site_aniso_U_13
_atom_site_aniso_U_12
Ni1 0.0512(3) 0.0608(3) 0.0438(3) 0.0022(2) -0.0095(2) -0.0306(3)
Fe1 0.0398(3) 0.0362(3) 0.0375(3) 0.0007(2) -0.0075(2) -0.0186(2)
Fe2 0.0371(3) 0.0311(2) 0.0451(3) -0.0027(2) -0.0074(2) -0.0129(2)
Fe3 0.0396(3) 0.0406(3) 0.0416(3) 0.0034(2) -0.0026(2) -0.0228(2)
Fe4 0.0353(3) 0.0309(2) 0.0499(3) 0.0020(2) -0.0044(2) -0.0123(2)
Fe5 0.0358(3) 0.0423(3) 0.0419(3) 0.0031(2) -0.0029(2) -0.0218(2)
O10 0.150(4) 0.131(4) 0.067(2) 0.010(2) -0.046(3) -0.072(3)
O11 0.0470(18) 0.101(3) 0.080(2) 0.014(2) -0.0194(16) -0.0350(18)
O12 0.133(4) 0.063(2) 0.088(3) -0.0161(19) -0.025(2) -0.051(2)
O13 0.068(2) 0.087(2) 0.0441(17) 0.0062(16) 0.0015(14) -0.0327(18)
O21 0.094(3) 0.086(3) 0.075(2) -0.038(2) -0.012(2) -0.034(2)
O22 0.113(3) 0.059(2) 0.100(3) 0.024(2) -0.022(2) -0.041(2)
O23 0.0437(18) 0.057(2) 0.142(4) -0.012(2) -0.011(2) -0.0105(16)
O31 0.105(3) 0.078(3) 0.123(4) 0.045(2) -0.008(3) -0.053(2)
O32 0.070(2) 0.105(3) 0.109(3) -0.033(3) 0.039(2) -0.042(2)
O33 0.087(3) 0.118(3) 0.087(3) 0.005(2) -0.025(2) -0.076(3)
O41 0.108(3) 0.102(3) 0.109(3) -0.048(3) 0.040(3) -0.033(3)
O42 0.070(2) 0.0439(18) 0.151(4) 0.005(2) 0.001(2) -0.0307(17)
O43 0.062(2) 0.075(2) 0.123(3) 0.034(2) -0.046(2) -0.0324(19)
O51 0.085(3) 0.109(3) 0.111(3) -0.027(2) 0.008(2) -0.074(3)
O52 0.066(2) 0.087(3) 0.080(2) -0.021(2) 0.0168(19) -0.025(2)
O53 0.076(2) 0.103(3) 0.066(2) 0.036(2) -0.0183(18) -0.040(2)
C1 0.0313(15) 0.0301(15) 0.0364(16) 0.0036(12) -0.0041(13) -0.0138(13)
C10 0.082(3) 0.075(3) 0.050(3) 0.009(2) -0.020(2) -0.045(3)
C11 0.046(2) 0.059(2) 0.048(2) 0.0052(18) -0.0080(17) -0.0289(19)
C12 0.075(3) 0.052(2) 0.052(2) -0.0003(19) -0.011(2) -0.032(2)
C13 0.048(2) 0.049(2) 0.044(2) -0.0008(17) -0.0036(17) -0.0183(18)
C21 0.054(2) 0.058(3) 0.057(2) -0.011(2) -0.0023(19) -0.024(2)
C22 0.068(3) 0.041(2) 0.066(3) 0.000(2) -0.013(2) -0.026(2)
C23 0.044(2) 0.0350(19) 0.084(3) -0.0051(19) -0.011(2) -0.0128(17)
C31 0.063(3) 0.058(3) 0.073(3) 0.011(2) -0.007(2) -0.034(2)
C32 0.057(3) 0.065(3) 0.058(3) -0.008(2) 0.008(2) -0.033(2)
C33 0.049(2) 0.054(2) 0.056(2) 0.0022(18) -0.0083(18) -0.0305(19)
C41 0.063(3) 0.053(3) 0.077(3) -0.012(2) 0.011(2) -0.018(2)
C42 0.042(2) 0.041(2) 0.082(3) 0.002(2) -0.004(2) -0.0175(18)
C43 0.049(2) 0.050(2) 0.076(3) 0.018(2) -0.016(2) -0.028(2)
C51 0.049(2) 0.064(3) 0.063(3) -0.008(2) 0.0028(19) -0.035(2)
C52 0.051(2) 0.057(2) 0.057(2) -0.002(2) -0.004(2) -0.027(2)
C53 0.051(2) 0.067(3) 0.053(2) 0.009(2) -0.0024(19) -0.032(2)

loop_
_atom_type_symbol
_atom_type_description
_atom_type_scat_dispersion_real
_atom_type_scat_dispersion_imag
_atom_type_scat_source
C C 0.0033 0.0016 'International Tables Vol C Tables 4.2.6.8 and 6.1.1.4'
O O 0.0106 0.0060 'International Tables Vol C Tables 4.2.6.8 and 6.1.1.4'
Fe Fe 0.3463 0.8444 'International Tables Vol C Tables 4.2.6.8 and 6.1.1.4'
Ni Ni 0.3393 1.1124 'International Tables Vol C Tables 4.2.6.8 and 6.1.1.4'

loop_
_geom_angle_atom_site_label_1
_geom_angle_atom_site_label_2
_geom_angle_atom_site_label_3
_geom_angle
_geom_angle_site_symmetry_1
_geom_angle_site_symmetry_3
_geom_angle_publ_flag
C10 Ni1 C1 168.90(19) . . ?
C10 Ni1 C33 95.2(2) . . ?
C1 Ni1 C33 95.84(15) . . ?
C10 Ni1 Fe3 142.09(17) . . ?
C1 Ni1 Fe3 48.89(10) . . ?
C33 Ni1 Fe3 46.96(12) . . ?
C10 Ni1 Fe2 134.48(18) . . ?
C1 Ni1 Fe2 45.66(10) . . ?
C33 Ni1 Fe2 94.19(12) . . ?
Fe3 Ni1 Fe2 63.49(2) . . ?
C10 Ni1 Fe5 123.66(16) . . ?
C1 Ni1 Fe5 45.29(10) . . ?
C33 Ni1 Fe5 141.13(12) . . ?
Fe3 Ni1 Fe5 94.17(2) . . ?
Fe2 Ni1 Fe5 60.623(19) . . ?
C10 Ni1 Fe4 132.47(17) . . ?
C1 Ni1 Fe4 45.09(10) . . ?
C33 Ni1 Fe4 94.91(12) . . ?
Fe3 Ni1 Fe4 62.26(2) . . ?
Fe2 Ni1 Fe4 90.74(2) . . ?
Fe5 Ni1 Fe4 59.400(19) . . ?
C11 Fe1 C13 95.57(18) . . ?
C11 Fe1 C12 94.3(2) . . ?
C13 Fe1 C12 94.2(2) . . ?
C11 Fe1 C1 127.23(17) . . ?
C13 Fe1 C1 111.32(16) . . ?
C12 Fe1 C1 126.18(17) . . ?
C11 Fe1 Fe4 155.95(13) . . ?
C13 Fe1 Fe4 108.29(13) . . ?
C12 Fe1 Fe4 81.40(15) . . ?
C1 Fe1 Fe4 46.28(9) . . ?
C11 Fe1 Fe2 85.76(14) . . ?
C13 Fe1 Fe2 102.04(13) . . ?
C12 Fe1 Fe2 163.69(15) . . ?
C1 Fe1 Fe2 45.65(9) . . ?
Fe4 Fe1 Fe2 91.93(2) . . ?
C11 Fe1 Fe3 135.77(14) . . ?
C13 Fe1 Fe3 67.19(13) . . ?
C12 Fe1 Fe3 126.07(16) . . ?
C1 Fe1 Fe3 44.31(9) . . ?
Fe4 Fe1 Fe3 60.357(19) . . ?
Fe2 Fe1 Fe3 60.807(19) . . ?
C11 Fe1 Fe5 99.64(13) . . ?
C13 Fe1 Fe5 155.00(14) . . ?
C12 Fe1 Fe5 104.26(14) . . ?
C1 Fe1 Fe5 43.87(9) . . ?
Fe4 Fe1 Fe5 59.241(19) . . ?
Fe2 Fe1 Fe5 59.798(19) . . ?
Fe3 Fe1 Fe5 88.17(2) . . ?
C23 Fe2 C22 87.9(2) . . ?
C23 Fe2 C21 95.7(2) . . ?
C22 Fe2 C21 95.4(2) . . ?
C23 Fe2 C1 130.04(16) . . ?
C22 Fe2 C1 127.71(18) . . ?
C21 Fe2 C1 111.61(17) . . ?
C23 Fe2 Ni1 139.75(16) . . ?
C22 Fe2 Ni1 128.60(16) . . ?
C21 Fe2 Ni1 67.95(14) . . ?
C1 Fe2 Ni1 43.89(10) . . ?
C23 Fe2 Fe1 100.46(14) . . ?
C22 Fe2 Fe1 102.25(15) . . ?
C21 Fe2 Fe1 156.41(15) . . ?
C1 Fe2 Fe1 44.88(10) . . ?
Ni1 Fe2 Fe1 88.71(2) . . ?
C23 Fe2 Fe5 90.29(14) . . ?
C22 Fe2 Fe5 162.98(15) . . ?
C21 Fe2 Fe5 101.62(15) . . ?
C1 Fe2 Fe5 44.86(9) . . ?
Ni1 Fe2 Fe5 59.857(19) . . ?
Fe1 Fe2 Fe5 61.466(19) . . ?
C23 Fe2 Fe3 158.49(16) . . ?
C22 Fe2 Fe3 86.53(16) . . ?
C21 Fe2 Fe3 105.53(14) . . ?
C1 Fe2 Fe3 44.24(9) . . ?
Ni1 Fe2 Fe3 55.538(19) . . ?
Fe1 Fe2 Fe3 60.647(19) . . ?
Fe5 Fe2 Fe3 89.00(2) . . ?
C32 Fe3 C31 88.7(2) . . ?
C32 Fe3 C33 92.0(2) . . ?
C31 Fe3 C33 91.7(2) . . ?
C32 Fe3 C1 129.98(18) . . ?
C31 Fe3 C1 138.58(18) . . ?
C33 Fe3 C1 99.85(16) . . ?
C32 Fe3 Ni1 122.19(16) . . ?
C31 Fe3 Ni1 129.84(17) . . ?
C33 Fe3 Ni1 52.87(13) . . ?
C1 Fe3 Ni1 47.00(10) . . ?
C32 Fe3 Fe4 85.17(15) . . ?
C31 Fe3 Fe4 167.65(17) . . ?
C33 Fe3 Fe4 99.14(13) . . ?
C1 Fe3 Fe4 45.11(9) . . ?
Ni1 Fe3 Fe4 62.26(2) . . ?
C32 Fe3 Fe1 112.16(15) . . ?
C31 Fe3 Fe1 114.80(16) . . ?
C33 Fe3 Fe1 143.47(13) . . ?
C1 Fe3 Fe1 43.65(10) . . ?
Ni1 Fe3 Fe1 90.64(2) . . ?
Fe4 Fe3 Fe1 58.390(18) . . ?
C32 Fe3 Fe2 170.70(15) . . ?
C31 Fe3 Fe2 95.20(16) . . ?
C33 Fe3 Fe2 96.29(13) . . ?
C1 Fe3 Fe2 44.31(9) . . ?
Ni1 Fe3 Fe2 60.97(2) . . ?
Fe4 Fe3 Fe2 89.41(2) . . ?
Fe1 Fe3 Fe2 58.545(18) . . ?
C42 Fe4 C41 89.5(2) . . ?
C42 Fe4 C43 95.03(19) . . ?
C41 Fe4 C43 96.7(2) . . ?
C42 Fe4 C1 125.68(17) . . ?
C41 Fe4 C1 131.24(19) . . ?
C43 Fe4 C1 110.41(18) . . ?
C42 Fe4 Fe1 106.87(14) . . ?
C41 Fe4 Fe1 96.91(17) . . ?
C43 Fe4 Fe1 154.20(14) . . ?
C1 Fe4 Fe1 45.29(10) . . ?
C42 Fe4 Fe5 81.28(14) . . ?
C41 Fe4 Fe5 152.83(18) . . ?
C43 Fe4 Fe5 109.44(16) . . ?
C1 Fe4 Fe5 45.53(9) . . ?
Fe1 Fe4 Fe5 62.139(19) . . ?
C42 Fe4 Fe3 167.88(14) . . ?
C41 Fe4 Fe3 94.23(16) . . ?
C43 Fe4 Fe3 95.97(13) . . ?
C1 Fe4 Fe3 44.84(9) . . ?
Fe1 Fe4 Fe3 61.253(19) . . ?
Fe5 Fe4 Fe3 90.27(2) . . ?
C42 Fe4 Ni1 125.26(16) . . ?
C41 Fe4 Ni1 141.66(17) . . ?
C43 Fe4 Ni1 67.51(15) . . ?
C1 Fe4 Ni1 43.17(10) . . ?
Fe1 Fe4 Ni1 88.40(2) . . ?
Fe5 Fe4 Ni1 59.827(19) . . ?
Fe3 Fe4 Ni1 55.480(19) . . ?
C53 Fe5 C51 103.0(2) . . ?
C53 Fe5 C52 89.2(2) . . ?
C51 Fe5 C52 91.9(2) . . ?
C53 Fe5 C1 113.77(16) . . ?
C51 Fe5 C1 122.79(17) . . ?
C52 Fe5 C1 129.15(17) . . ?
C53 Fe5 Fe4 86.86(14) . . ?
C51 Fe5 Fe4 97.45(14) . . ?
C52 Fe5 Fe4 170.47(14) . . ?
C1 Fe5 Fe4 45.90(9) . . ?
C53 Fe5 Ni1 75.98(14) . . ?
C51 Fe5 Ni1 158.17(14) . . ?
C52 Fe5 Ni1 109.84(14) . . ?
C1 Fe5 Ni1 43.69(10) . . ?
Fe4 Fe5 Ni1 60.77(2) . . ?
C53 Fe5 Fe2 129.51(15) . . ?
C51 Fe5 Fe2 127.27(16) . . ?
C52 Fe5 Fe2 84.96(14) . . ?
C1 Fe5 Fe2 45.02(9) . . ?
Fe4 Fe5 Fe2 90.89(2) . . ?
Ni1 Fe5 Fe2 59.521(19) . . ?
C53 Fe5 Fe1 145.45(14) . . ?
C51 Fe5 Fe1 82.05(15) . . ?
C52 Fe5 Fe1 125.12(14) . . ?
C1 Fe5 Fe1 43.29(10) . . ?
Fe4 Fe5 Fe1 58.620(19) . . ?
Ni1 Fe5 Fe1 86.99(2) . . ?
Fe2 Fe5 Fe1 58.736(18) . . ?
Ni1 C1 Fe1 176.15(19) . . ?
Ni1 C1 Fe5 91.02(14) . . ?
Fe1 C1 Fe5 92.83(14) . . ?
Ni1 C1 Fe3 84.11(13) . . ?
Fe1 C1 Fe3 92.04(14) . . ?
Fe5 C1 Fe3 174.89(19) . . ?
Ni1 C1 Fe2 90.45(14) . . ?
Fe1 C1 Fe2 89.47(13) . . ?
Fe5 C1 Fe2 90.13(13) . . ?
Fe3 C1 Fe2 91.44(13) . . ?
Ni1 C1 Fe4 91.75(13) . . ?
Fe1 C1 Fe4 88.42(14) . . ?
Fe5 C1 Fe4 88.57(13) . . ?
Fe3 C1 Fe4 90.04(13) . . ?
Fe2 C1 Fe4 177.46(19) . . ?
O10 C10 Ni1 177.1(5) . . ?
O11 C11 Fe1 177.0(4) . . ?
O12 C12 Fe1 176.5(4) . . ?
O13 C13 Fe1 167.3(4) . . ?
O21 C21 Fe2 170.8(4) . . ?
O22 C22 Fe2 174.8(5) . . ?
O23 C23 Fe2 175.8(4) . . ?
O31 C31 Fe3 175.4(5) . . ?
O32 C32 Fe3 175.0(5) . . ?
O33 C33 Fe3 151.4(4) . . ?
O33 C33 Ni1 128.4(4) . . ?
Fe3 C33 Ni1 80.17(15) . . ?
O41 C41 Fe4 176.5(5) . . ?
O42 C42 Fe4 176.6(4) . . ?
O43 C43 Fe4 172.3(5) . . ?
O51 C51 Fe5 176.5(4) . . ?
O52 C52 Fe5 174.7(4) . . ?
O53 C53 Fe5 176.4(4) . . ?

loop_
_geom_bond_atom_site_label_1
_geom_bond_atom_site_label_2
_geom_bond_distance
_geom_bond_site_symmetry_2
_geom_bond_publ_flag
Ni1 C10 1.786(5) . ?
Ni1 C1 1.845(3) . ?
Ni1 C33 2.031(4) . ?
Ni1 Fe3 2.5095(7) . ?
Ni1 Fe2 2.6613(7) . ?
Ni1 Fe5 2.6705(7) . ?
Ni1 Fe4 2.6957(8) . ?
Fe1 C11 1.793(4) . ?
Fe1 C13 1.802(4) . ?
Fe1 C12 1.803(4) . ?
Fe1 C1 1.878(3) . ?
Fe1 Fe4 2.6415(7) . ?
Fe1 Fe2 2.6615(7) . ?
Fe1 Fe3 2.7194(7) . ?
Fe1 Fe5 2.7354(7) . ?
Fe2 C23 1.778(4) . ?
Fe2 C22 1.789(4) . ?
Fe2 C21 1.810(4) . ?
Fe2 C1 1.903(3) . ?
Fe2 Fe5 2.6910(7) . ?
Fe2 Fe3 2.7237(7) . ?
Fe3 C32 1.786(5) . ?
Fe3 C31 1.804(4) . ?
Fe3 C33 1.862(4) . ?
Fe3 C1 1.901(3) . ?
Fe3 Fe4 2.6957(7) . ?
Fe4 C42 1.786(4) . ?
Fe4 C41 1.797(5) . ?
Fe4 C43 1.804(4) . ?
Fe4 C1 1.910(3) . ?
Fe4 Fe5 2.6588(7) . ?
Fe5 C53 1.791(4) . ?
Fe5 C51 1.792(4) . ?
Fe5 C52 1.798(5) . ?
Fe5 C1 1.898(3) . ?
O10 C10 1.126(6) . ?
O11 C11 1.143(5) . ?
O12 C12 1.137(5) . ?
O13 C13 1.144(5) . ?
O21 C21 1.127(5) . ?
O22 C22 1.143(5) . ?
O23 C23 1.143(5) . ?
O31 C31 1.134(5) . ?
O32 C32 1.139(5) . ?
O33 C33 1.142(5) . ?
O41 C41 1.129(6) . ?
O42 C42 1.137(5) . ?
O43 C43 1.131(5) . ?
O51 C51 1.135(5) . ?
O52 C52 1.129(5) . ?
O53 C53 1.134(5) . ?
